data_1568311
loop_
_publ_author_name
'Ackermann, Matthias T.'
'Seidl, Michael'
'Grande, Riccardo'
'Zhou, Yuqiao'
'Ferguson, Michael J.'
'Timoshkin, Alexey Y.'
'Rivard, Eric'
'Scheer, Manfred'

_publ_section_title
;
 A convenient route to mixed cationic group 13/14/15 compounds
;
_journal_issue 9
_journal_name_full 'Chemical Science'
_journal_page_first 2313
_journal_page_last 2317
_journal_paper_doi 10.1039/D2SC06594K
_journal_volume 14
_journal_year 2023
_chemical_formula_moiety 'C42 H61 B2 Ge N3 P, C F3 O3 S'
_chemical_formula_sum 'C43 H61 B2 F3 Ge N3 O3 P S'
_chemical_formula_weight 882.18
_space_group_crystal_system monoclinic
_space_group_IT_number 14
_space_group_name_Hall '-P 2ybc'
_space_group_name_H-M_alt 'P 1 21/c 1'
_atom_sites_solution_hydrogens mixed
_atom_sites_solution_primary dual
_atom_sites_solution_secondary difmap
_audit_creation_method SHELXL-2017/1
_audit_update_record
;
2022-11-15 deposited with the CCDC.	2023-01-20 downloaded from the CCDC.
;
_cell_angle_alpha 90
_cell_angle_beta 96.941(2)
_cell_angle_gamma 90
_cell_formula_units_Z 4
_cell_length_a 9.9956(10)
_cell_length_b 14.6178(15)
_cell_length_c 32.816(3)
_cell_measurement_reflns_used 9996
_cell_measurement_temperature 193(2)
_cell_measurement_theta_max 21.84
_cell_measurement_theta_min 2.27
_cell_volume 4759.7(8)
_computing_cell_refinement 'Bruker SAINT'
_computing_data_collection 'Bruker APEX2'
_computing_data_reduction 'Bruker SAINT'
_computing_molecular_graphics 'Bruker SHELXTL'
_computing_publication_material 'Bruker SHELXTL'
_computing_structure_refinement 'SHELXL-2017/1 (Sheldrick, 2017)'
_computing_structure_solution 'SHELXT (version 2014/5)'
_diffrn_ambient_temperature 193(2)
_diffrn_measured_fraction_theta_full 1.000
_diffrn_measured_fraction_theta_max 0.993
_diffrn_measurement_device_type 'Bruker APEX-II CCD'
_diffrn_measurement_method '\f and \w scans'
_diffrn_radiation_type MoK\a
_diffrn_radiation_wavelength 0.71073
_diffrn_reflns_av_R_equivalents 0.0774
_diffrn_reflns_av_unetI/netI 0.0364
_diffrn_reflns_Laue_measured_fraction_full 1.000
_diffrn_reflns_Laue_measured_fraction_max 0.993
_diffrn_reflns_limit_h_max 12
_diffrn_reflns_limit_h_min -12
_diffrn_reflns_limit_k_max 18
_diffrn_reflns_limit_k_min -18
_diffrn_reflns_limit_l_max 41
_diffrn_reflns_limit_l_min -41
_diffrn_reflns_number 128412
_diffrn_reflns_point_group_measured_fraction_full 1.000
_diffrn_reflns_point_group_measured_fraction_max 0.993
_diffrn_reflns_theta_full 25.242
_diffrn_reflns_theta_max 27.171
_diffrn_reflns_theta_min 1.527
_exptl_absorpt_coefficient_mu 0.771
_exptl_absorpt_correction_T_max 0.9265
_exptl_absorpt_correction_T_min 0.6225
_exptl_absorpt_correction_type numerical
_exptl_absorpt_process_details 'SADABS (version 2016/2)'
_exptl_crystal_colour colourless
_exptl_crystal_density_diffrn 1.231
_exptl_crystal_description rod
_exptl_crystal_F_000 1856
_exptl_crystal_size_max 0.751
_exptl_crystal_size_mid 0.166
_exptl_crystal_size_min 0.150
_refine_diff_density_max 0.488
_refine_diff_density_min -0.365
_refine_diff_density_rms 0.060
_refine_ls_extinction_method none
_refine_ls_goodness_of_fit_ref 1.036
_refine_ls_hydrogen_treatment mixed
_refine_ls_matrix_type full
_refine_ls_number_parameters 549
_refine_ls_number_reflns 10494
_refine_ls_number_restraints 0
_refine_ls_restrained_S_all 1.036
_refine_ls_R_factor_all 0.0661
_refine_ls_R_factor_gt 0.0438
_refine_ls_shift/su_max 0.001
_refine_ls_shift/su_mean 0.000
_refine_ls_structure_factor_coef Fsqd
_refine_ls_weighting_details 'w=1/[\s^2^(Fo^2^)+(0.0567P)^2^+2.5673P] where P=(Fo^2^+2Fc^2^)/3'
_refine_ls_weighting_scheme calc
_refine_ls_wR_factor_gt 0.1077
_refine_ls_wR_factor_ref 0.1216
_reflns_Friedel_coverage 0.000
_reflns_number_gt 7761
_reflns_number_total 10494
_reflns_threshold_expression 'I > 2\s(I)'
_cod_data_source_file d2sc06594k2.cif
_cod_data_source_block riv1959
_cod_depositor_comments 'Adding full bibliography for 1568311--1568314.cif.'
_cod_original_cell_volume 4759.8(8)
_cod_original_sg_symbol_H-M 'P 21/c'
_cod_database_code 1568311
_shelx_shelxl_version_number 2017/1
_shelx_space_group_comment
;
The symmetry employed for this shelxl refinement is uniquely defined 
by the following loop, which should always be used as a source of 
symmetry information in preference to the above space-group names. 
They are only intended as comments. 
;
_shelx_estimated_absorpt_t_max 0.893
_shelx_estimated_absorpt_t_min 0.595

loop_
_space_group_symop_operation_xyz
'x, y, z'
'-x, y+1/2, -z+1/2'
'-x, -y, -z'
'x, -y-1/2, z-1/2'

loop_
_atom_site_label
_atom_site_type_symbol
_atom_site_fract_x
_atom_site_fract_y
_atom_site_fract_z
_atom_site_U_iso_or_equiv
_atom_site_adp_type
_atom_site_occupancy
_atom_site_site_symmetry_order
_atom_site_calc_flag
_atom_site_refinement_flags_posn
_atom_site_refinement_flags_adp
_atom_site_refinement_flags_occupancy
_atom_site_disorder_assembly
_atom_site_disorder_group
Ge1 Ge 0.70920(3) 0.32136(2) 0.39564(2) 0.03455(9) Uani 1 1 d . . . . .
H1GE H 0.776(2) 0.3083(16) 0.4356(7) 0.032(6) Uiso 1 1 d . . . . .
H2GE H 0.804(3) 0.2975(18) 0.3660(8) 0.048(7) Uiso 1 1 d . . . . .
P1 P 0.70942(6) 0.54768(4) 0.39166(2) 0.03146(14) Uani 1 1 d . . . . .
N3 N 0.8232(2) 0.54523(14) 0.30956(6) 0.0374(5) Uani 1 1 d . . . . .
N1 N 0.58607(19) 0.14072(13) 0.41650(5) 0.0305(4) Uani 1 1 d . . . . .
N2 N 0.50783(18) 0.18376(12) 0.35561(5) 0.0296(4) Uani 1 1 d . . . . .
C1 C 0.7894(4) 0.4487(2) 0.29845(9) 0.0602(9) Uani 1 1 d . . . . .
H1A H 0.863052 0.408690 0.310055 0.090 Uiso 1 1 calc R U . . .
H1B H 0.776809 0.442366 0.268498 0.090 Uiso 1 1 calc R U . . .
H1C H 0.706179 0.431307 0.309462 0.090 Uiso 1 1 calc R U . . .
C2 C 0.7118(3) 0.6052(2) 0.29150(9) 0.0607(8) Uani 1 1 d . . . . .
H2A H 0.733159 0.668960 0.298839 0.091 Uiso 1 1 calc R U . . .
H2B H 0.628116 0.587466 0.302158 0.091 Uiso 1 1 calc R U . . .
H2C H 0.700606 0.598719 0.261553 0.091 Uiso 1 1 calc R U . . .
C3 C 0.9451(3) 0.5704(2) 0.28972(9) 0.0558(7) Uani 1 1 d . . . . .
H3A H 1.020944 0.531443 0.300600 0.084 Uiso 1 1 calc R U . . .
H3B H 0.968022 0.634631 0.295582 0.084 Uiso 1 1 calc R U . . .
H3C H 0.926355 0.561599 0.259973 0.084 Uiso 1 1 calc R U . . .
C4 C 0.5929(2) 0.20896(15) 0.38884(6) 0.0275(5) Uani 1 1 d . . . . .
C5 C 0.4974(2) 0.07387(16) 0.40044(8) 0.0372(5) Uani 1 1 d . . . . .
H5 H 0.475453 0.019221 0.413820 0.045 Uiso 1 1 calc R U . . .
C6 C 0.4478(2) 0.10049(17) 0.36225(8) 0.0371(5) Uani 1 1 d . . . . .
H6 H 0.384345 0.068494 0.343597 0.045 Uiso 1 1 calc R U . . .
C11 C 0.5991(3) 0.64777(17) 0.38247(7) 0.0363(5) Uani 1 1 d . . . . .
C12 C 0.4602(3) 0.6382(2) 0.37963(9) 0.0492(7) Uani 1 1 d . . . . .
H12 H 0.421811 0.579857 0.383570 0.059 Uiso 1 1 calc R U . . .
C13 C 0.3768(3) 0.7137(2) 0.37102(10) 0.0611(8) Uani 1 1 d . . . . .
H13 H 0.281780 0.706661 0.369050 0.073 Uiso 1 1 calc R U . . .
C14 C 0.4309(4) 0.7983(2) 0.36536(9) 0.0578(8) Uani 1 1 d . . . . .
H14 H 0.373455 0.849485 0.359165 0.069 Uiso 1 1 calc R U . . .
C15 C 0.5684(3) 0.80899(19) 0.36866(9) 0.0536(8) Uani 1 1 d . . . . .
H15 H 0.605923 0.867728 0.365092 0.064 Uiso 1 1 calc R U . . .
C16 C 0.6524(3) 0.73410(18) 0.37718(8) 0.0445(6) Uani 1 1 d . . . . .
H16 H 0.747336 0.741962 0.379427 0.053 Uiso 1 1 calc R U . . .
C21 C 0.7895(3) 0.56333(17) 0.44442(7) 0.0397(6) Uani 1 1 d . . . . .
C22 C 0.8901(3) 0.6285(2) 0.45394(9) 0.0502(7) Uani 1 1 d . . . . .
H22 H 0.919867 0.664600 0.432696 0.060 Uiso 1 1 calc R U . . .
C23 C 0.9473(3) 0.6411(3) 0.49432(10) 0.0638(9) Uani 1 1 d . . . . .
H23 H 1.015276 0.686137 0.500623 0.077 Uiso 1 1 calc R U . . .
C24 C 0.9056(4) 0.5886(3) 0.52507(10) 0.0665(10) Uani 1 1 d . . . . .
H24 H 0.945456 0.596993 0.552591 0.080 Uiso 1 1 calc R U . . .
C25 C 0.8077(4) 0.5245(2) 0.51641(9) 0.0640(9) Uani 1 1 d . . . . .
H25 H 0.779622 0.488367 0.537909 0.077 Uiso 1 1 calc R U . . .
C26 C 0.7478(3) 0.51136(19) 0.47590(8) 0.0505(7) Uani 1 1 d . . . . .
H26 H 0.678726 0.466955 0.470053 0.061 Uiso 1 1 calc R U . . .
C31 C 0.6612(3) 0.13605(15) 0.45708(7) 0.0332(5) Uani 1 1 d . . . . .
C32 C 0.5926(3) 0.15644(18) 0.49049(8) 0.0410(6) Uani 1 1 d . . . . .
C33 C 0.6661(3) 0.1490(2) 0.52938(8) 0.0529(8) Uani 1 1 d . . . . .
H33 H 0.622913 0.161159 0.553063 0.064 Uiso 1 1 calc R U . . .
C34 C 0.8001(3) 0.1243(2) 0.53391(8) 0.0561(8) Uani 1 1 d . . . . .
H34 H 0.848543 0.120179 0.560593 0.067 Uiso 1 1 calc R U . . .
C35 C 0.8644(3) 0.1056(2) 0.49993(8) 0.0491(7) Uani 1 1 d . . . . .
H35 H 0.956859 0.088724 0.503590 0.059 Uiso 1 1 calc R U . . .
C36 C 0.7965(3) 0.11103(16) 0.46047(7) 0.0366(5) Uani 1 1 d . . . . .
C37 C 0.4472(3) 0.1891(2) 0.48598(8) 0.0493(7) Uani 1 1 d . . . . .
H37 H 0.409807 0.184038 0.456403 0.059 Uiso 1 1 calc R U . . .
C38 C 0.4439(4) 0.2904(2) 0.49850(15) 0.0895(13) Uani 1 1 d . . . . .
H38A H 0.350358 0.312002 0.495413 0.134 Uiso 1 1 calc R U . . .
H38B H 0.495978 0.326734 0.480861 0.134 Uiso 1 1 calc R U . . .
H38C H 0.483142 0.297143 0.527179 0.134 Uiso 1 1 calc R U . . .
C39 C 0.3596(4) 0.1324(3) 0.51099(11) 0.0713(10) Uani 1 1 d . . . . .
H39A H 0.266449 0.154544 0.506223 0.107 Uiso 1 1 calc R U . . .
H39B H 0.392971 0.138054 0.540218 0.107 Uiso 1 1 calc R U . . .
H39C H 0.362726 0.068153 0.502704 0.107 Uiso 1 1 calc R U . . .
C40 C 0.8671(3) 0.08653(18) 0.42338(7) 0.0397(6) Uani 1 1 d . . . . .
H40 H 0.821779 0.121412 0.399359 0.048 Uiso 1 1 calc R U . . .
C41 C 0.8488(3) -0.0151(2) 0.41372(9) 0.0514(7) Uani 1 1 d . . . . .
H41A H 0.890853 -0.029883 0.389056 0.077 Uiso 1 1 calc R U . . .
H41B H 0.752422 -0.029577 0.408985 0.077 Uiso 1 1 calc R U . . .
H41C H 0.891367 -0.051243 0.436904 0.077 Uiso 1 1 calc R U . . .
C42 C 1.0161(3) 0.1121(2) 0.42828(9) 0.0509(7) Uani 1 1 d . . . . .
H42A H 1.052656 0.102067 0.402249 0.076 Uiso 1 1 calc R U . . .
H42B H 1.065110 0.074038 0.449698 0.076 Uiso 1 1 calc R U . . .
H42C H 1.026332 0.176706 0.436057 0.076 Uiso 1 1 calc R U . . .
C51 C 0.4830(2) 0.23470(15) 0.31731(6) 0.0299(5) Uani 1 1 d . . . . .
C52 C 0.3708(2) 0.29219(16) 0.31192(7) 0.0360(5) Uani 1 1 d . . . . .
C53 C 0.3479(3) 0.33751(17) 0.27444(8) 0.0437(6) Uani 1 1 d . . . . .
H53 H 0.272304 0.377001 0.269291 0.052 Uiso 1 1 calc R U . . .
C54 C 0.4322(3) 0.32643(18) 0.24474(8) 0.0457(6) Uani 1 1 d . . . . .
H54 H 0.414655 0.358731 0.219543 0.055 Uiso 1 1 calc R U . . .
C55 C 0.5429(3) 0.26858(17) 0.25111(7) 0.0415(6) Uani 1 1 d . . . . .
H55 H 0.600035 0.261625 0.230201 0.050 Uiso 1 1 calc R U . . .
C56 C 0.5710(2) 0.22054(16) 0.28786(7) 0.0326(5) Uani 1 1 d . . . . .
C57 C 0.2744(3) 0.3029(2) 0.34380(9) 0.0514(7) Uani 1 1 d . . . . .
H57 H 0.320648 0.281913 0.370903 0.062 Uiso 1 1 calc R U . . .
C58 C 0.2284(3) 0.4014(3) 0.34825(13) 0.0764(11) Uani 1 1 d . . . . .
H58A H 0.173159 0.405363 0.370912 0.115 Uiso 1 1 calc R U . . .
H58B H 0.175001 0.420924 0.322712 0.115 Uiso 1 1 calc R U . . .
H58C H 0.307329 0.441123 0.353972 0.115 Uiso 1 1 calc R U . . .
C59 C 0.1508(4) 0.2433(3) 0.33238(14) 0.0855(12) Uani 1 1 d . . . . .
H59A H 0.089029 0.249835 0.353224 0.128 Uiso 1 1 calc R U . . .
H59B H 0.178605 0.179200 0.330936 0.128 Uiso 1 1 calc R U . . .
H59C H 0.105183 0.262416 0.305622 0.128 Uiso 1 1 calc R U . . .
C60 C 0.6884(2) 0.15422(16) 0.29423(8) 0.0365(5) Uani 1 1 d . . . . .
H60 H 0.715929 0.148862 0.324466 0.044 Uiso 1 1 calc R U . . .
C61 C 0.6465(4) 0.0599(2) 0.27831(13) 0.0718(10) Uani 1 1 d . . . . .
H61A H 0.721756 0.017220 0.284589 0.108 Uiso 1 1 calc R U . . .
H61B H 0.621371 0.062657 0.248533 0.108 Uiso 1 1 calc R U . . .
H61C H 0.569195 0.038854 0.291522 0.108 Uiso 1 1 calc R U . . .
C62 C 0.8103(3) 0.1864(2) 0.27487(11) 0.0621(9) Uani 1 1 d . . . . .
H62A H 0.888219 0.148272 0.284687 0.093 Uiso 1 1 calc R U . . .
H62B H 0.829648 0.250277 0.282466 0.093 Uiso 1 1 calc R U . . .
H62C H 0.791760 0.181387 0.244943 0.093 Uiso 1 1 calc R U . . .
B1 B 0.8597(3) 0.5585(2) 0.35831(9) 0.0371(6) Uani 1 1 d . . . . .
H1BA H 0.545(3) 0.4378(18) 0.3554(8) 0.045(7) Uiso 1 1 d . . . . .
H2BA H 0.526(3) 0.4398(18) 0.4091(9) 0.052(8) Uiso 1 1 d . . . . .
B2 B 0.5977(3) 0.43901(19) 0.38659(9) 0.0363(6) Uani 1 1 d . . . . .
H1BB H 0.935(3) 0.5051(18) 0.3698(8) 0.043(7) Uiso 1 1 d . . . . .
H2BB H 0.904(3) 0.629(2) 0.3627(8) 0.052(8) Uiso 1 1 d . . . . .
S1S S 0.88542(7) 0.03855(5) 0.67182(2) 0.04208(16) Uani 1 1 d . . . . .
F1S F 0.8893(2) 0.21313(14) 0.68892(7) 0.0939(7) Uani 1 1 d . . . . .
F2S F 1.0781(2) 0.15997(16) 0.67486(8) 0.0978(8) Uani 1 1 d . . . . .
F3S F 1.0111(2) 0.13186(16) 0.73291(6) 0.0816(6) Uani 1 1 d . . . . .
O1S O 0.8410(2) 0.06187(15) 0.63032(5) 0.0599(6) Uani 1 1 d . . . . .
O2S O 0.7781(2) 0.02655(18) 0.69642(6) 0.0679(6) Uani 1 1 d . . . . .
O3S O 0.9911(2) -0.02753(15) 0.67764(8) 0.0723(7) Uani 1 1 d . . . . .
C1S C 0.9698(3) 0.1401(2) 0.69288(10) 0.0542(7) Uani 1 1 d . . . . .

loop_
_atom_site_aniso_label
_atom_site_aniso_U_11
_atom_site_aniso_U_22
_atom_site_aniso_U_33
_atom_site_aniso_U_23
_atom_site_aniso_U_13
_atom_site_aniso_U_12
Ge1 0.03585(15) 0.03003(14) 0.03634(15) 0.00178(10) -0.00147(10) 0.00054(10)
P1 0.0348(3) 0.0286(3) 0.0300(3) -0.0014(2) 0.0000(2) 0.0047(2)
N3 0.0449(12) 0.0335(10) 0.0349(11) 0.0002(8) 0.0086(9) -0.0017(9)
N1 0.0369(11) 0.0303(10) 0.0248(9) 0.0048(8) 0.0054(8) 0.0056(8)
N2 0.0299(10) 0.0309(10) 0.0272(9) 0.0046(8) 0.0005(7) 0.0014(8)
C1 0.099(3) 0.0441(16) 0.0405(16) -0.0088(12) 0.0210(16) -0.0198(16)
C2 0.066(2) 0.080(2) 0.0341(14) 0.0070(14) -0.0004(13) 0.0239(17)
C3 0.0591(18) 0.0601(19) 0.0518(17) -0.0007(14) 0.0213(14) -0.0084(15)
C4 0.0295(11) 0.0310(11) 0.0223(10) 0.0031(8) 0.0036(8) 0.0065(9)
C5 0.0391(13) 0.0340(12) 0.0391(13) 0.0083(10) 0.0070(10) -0.0009(10)
C6 0.0339(13) 0.0356(13) 0.0410(13) 0.0034(10) 0.0015(10) -0.0035(10)
C11 0.0449(14) 0.0357(12) 0.0273(12) -0.0011(10) 0.0005(10) 0.0096(11)
C12 0.0448(16) 0.0517(16) 0.0507(16) 0.0007(13) 0.0034(13) 0.0086(13)
C13 0.0523(18) 0.070(2) 0.0591(19) -0.0007(16) -0.0002(15) 0.0248(16)
C14 0.074(2) 0.0554(18) 0.0416(15) -0.0025(13) -0.0034(14) 0.0336(16)
C15 0.080(2) 0.0371(14) 0.0412(15) -0.0034(12) -0.0019(14) 0.0147(14)
C16 0.0541(16) 0.0368(14) 0.0413(14) -0.0040(11) 0.0008(12) 0.0085(12)
C21 0.0451(14) 0.0396(13) 0.0333(13) -0.0048(10) -0.0001(11) 0.0162(11)
C22 0.0490(16) 0.0557(17) 0.0431(15) -0.0108(13) -0.0056(12) 0.0053(13)
C23 0.0568(19) 0.076(2) 0.0540(19) -0.0240(17) -0.0130(15) 0.0113(17)
C24 0.074(2) 0.079(2) 0.0411(17) -0.0181(16) -0.0150(16) 0.0321(19)
C25 0.095(3) 0.061(2) 0.0360(15) 0.0012(14) 0.0050(16) 0.0280(19)
C26 0.0699(19) 0.0443(15) 0.0366(14) -0.0018(12) 0.0035(13) 0.0154(14)
C31 0.0460(14) 0.0312(12) 0.0223(11) 0.0067(9) 0.0041(10) 0.0093(10)
C32 0.0519(16) 0.0413(14) 0.0320(13) 0.0063(10) 0.0136(11) 0.0153(12)
C33 0.077(2) 0.0587(17) 0.0255(13) 0.0033(12) 0.0149(13) 0.0191(15)
C34 0.068(2) 0.073(2) 0.0257(13) 0.0065(13) -0.0003(13) 0.0198(16)
C35 0.0519(16) 0.0614(18) 0.0332(13) 0.0085(12) 0.0018(12) 0.0184(14)
C36 0.0452(14) 0.0352(12) 0.0295(12) 0.0058(10) 0.0053(10) 0.0126(11)
C37 0.0540(17) 0.0570(17) 0.0399(14) 0.0065(13) 0.0178(12) 0.0205(14)
C38 0.076(3) 0.058(2) 0.141(4) 0.004(2) 0.041(3) 0.0300(19)
C39 0.063(2) 0.084(3) 0.069(2) 0.0133(19) 0.0178(17) -0.0010(18)
C40 0.0406(14) 0.0486(15) 0.0305(12) 0.0044(11) 0.0076(10) 0.0139(11)
C41 0.0468(16) 0.0571(18) 0.0521(16) -0.0160(14) 0.0141(13) -0.0014(13)
C42 0.0502(17) 0.0505(16) 0.0539(17) -0.0034(13) 0.0147(13) -0.0021(13)
C51 0.0339(12) 0.0302(11) 0.0237(10) 0.0038(9) -0.0039(9) -0.0007(9)
C52 0.0339(13) 0.0360(12) 0.0358(13) 0.0010(10) -0.0051(10) 0.0027(10)
C53 0.0460(15) 0.0387(14) 0.0423(14) 0.0045(11) -0.0111(12) 0.0090(11)
C54 0.0620(18) 0.0400(14) 0.0321(13) 0.0099(11) -0.0067(12) 0.0025(12)
C55 0.0565(16) 0.0387(14) 0.0291(12) 0.0031(10) 0.0048(11) 0.0014(12)
C56 0.0384(13) 0.0301(11) 0.0279(11) 0.0009(9) -0.0018(9) -0.0022(10)
C57 0.0394(15) 0.0679(19) 0.0459(16) 0.0067(14) 0.0017(12) 0.0197(14)
C58 0.0413(17) 0.080(2) 0.109(3) -0.028(2) 0.0143(18) 0.0105(16)
C59 0.072(2) 0.071(2) 0.121(3) 0.010(2) 0.043(2) -0.009(2)
C60 0.0395(13) 0.0353(12) 0.0347(13) 0.0009(10) 0.0039(10) 0.0046(10)
C61 0.063(2) 0.0416(17) 0.108(3) -0.0166(17) 0.001(2) 0.0089(15)
C62 0.0498(18) 0.0539(18) 0.086(2) 0.0124(17) 0.0215(16) 0.0089(14)
B1 0.0363(15) 0.0383(15) 0.0362(15) -0.0020(12) 0.0027(12) 0.0040(12)
B2 0.0345(15) 0.0341(14) 0.0397(15) 0.0011(11) 0.0015(12) 0.0011(11)
S1S 0.0464(4) 0.0467(4) 0.0326(3) 0.0023(3) 0.0025(3) -0.0003(3)
F1S 0.1085(18) 0.0549(12) 0.1138(18) -0.0231(12) -0.0050(14) 0.0185(12)
F2S 0.0909(16) 0.0911(16) 0.1199(19) -0.0095(14) 0.0471(14) -0.0420(13)
F3S 0.0721(13) 0.1078(17) 0.0595(12) -0.0193(11) -0.0138(10) -0.0220(12)
O1S 0.0750(15) 0.0760(15) 0.0284(9) -0.0004(9) 0.0045(9) 0.0202(11)
O2S 0.0601(13) 0.1039(18) 0.0407(11) -0.0065(11) 0.0103(10) -0.0343(13)
O3S 0.0774(16) 0.0506(13) 0.0846(17) 0.0072(12) -0.0076(13) 0.0181(11)
C1S 0.0542(18) 0.0521(17) 0.0573(18) -0.0048(14) 0.0109(14) -0.0026(14)

loop_
_atom_type_symbol
_atom_type_description
_atom_type_scat_dispersion_real
_atom_type_scat_dispersion_imag
_atom_type_scat_source
C C 0.0033 0.0016 'International Tables Vol C Tables 4.2.6.8 and 6.1.1.4'
H H 0.0000 0.0000 'International Tables Vol C Tables 4.2.6.8 and 6.1.1.4'
B B 0.0013 0.0007 'International Tables Vol C Tables 4.2.6.8 and 6.1.1.4'
N N 0.0061 0.0033 'International Tables Vol C Tables 4.2.6.8 and 6.1.1.4'
O O 0.0106 0.0060 'International Tables Vol C Tables 4.2.6.8 and 6.1.1.4'
F F 0.0171 0.0103 'International Tables Vol C Tables 4.2.6.8 and 6.1.1.4'
P P 0.1023 0.0942 'International Tables Vol C Tables 4.2.6.8 and 6.1.1.4'
Ge Ge 0.1547 1.8001 'International Tables Vol C Tables 4.2.6.8 and 6.1.1.4'
S S 0.1246 0.1234 'International Tables Vol C Tables 4.2.6.8 and 6.1.1.4'

loop_
_geom_angle_atom_site_label_1
_geom_angle_atom_site_label_2
_geom_angle_atom_site_label_3
_geom_angle
_geom_angle_site_symmetry_1
_geom_angle_site_symmetry_3
_geom_angle_publ_flag
C4 Ge1 B2 111.86(10) . . ?
C11 P1 B1 109.16(12) . . ?
C11 P1 B2 108.12(12) . . ?
C21 P1 C11 103.95(11) . . ?
C21 P1 B1 103.85(12) . . ?
C21 P1 B2 111.42(13) . . ?
B2 P1 B1 119.27(13) . . ?
C1 N3 C3 107.4(2) . . ?
C1 N3 B1 112.1(2) . . ?
C2 N3 C1 109.0(2) . . ?
C2 N3 C3 107.0(2) . . ?
C2 N3 B1 113.3(2) . . ?
C3 N3 B1 107.7(2) . . ?
C4 N1 C5 110.31(19) . . ?
C4 N1 C31 126.0(2) . . ?
C5 N1 C31 123.71(19) . . ?
C4 N2 C6 110.78(18) . . ?
C4 N2 C51 125.63(18) . . ?
C6 N2 C51 123.58(19) . . ?
N1 C4 Ge1 127.03(16) . . ?
N2 C4 Ge1 127.75(15) . . ?
N2 C4 N1 105.20(19) . . ?
C6 C5 N1 107.3(2) . . ?
C5 C6 N2 106.4(2) . . ?
C12 C11 P1 120.5(2) . . ?
C12 C11 C16 118.6(2) . . ?
C16 C11 P1 120.9(2) . . ?
C11 C12 C13 120.2(3) . . ?
C14 C13 C12 120.5(3) . . ?
C13 C14 C15 119.9(3) . . ?
C14 C15 C16 120.1(3) . . ?
C15 C16 C11 120.7(3) . . ?
C22 C21 P1 121.2(2) . . ?
C26 C21 P1 119.9(2) . . ?
C26 C21 C22 118.8(2) . . ?
C23 C22 C21 120.5(3) . . ?
C24 C23 C22 120.0(3) . . ?
C25 C24 C23 120.5(3) . . ?
C24 C25 C26 120.4(3) . . ?
C21 C26 C25 119.9(3) . . ?
C32 C31 N1 117.6(2) . . ?
C36 C31 N1 118.4(2) . . ?
C36 C31 C32 124.0(2) . . ?
C31 C32 C33 116.6(2) . . ?
C31 C32 C37 123.1(2) . . ?
C33 C32 C37 120.2(2) . . ?
C34 C33 C32 121.0(2) . . ?
C33 C34 C35 120.4(2) . . ?
C34 C35 C36 121.3(3) . . ?
C31 C36 C40 122.5(2) . . ?
C35 C36 C31 116.7(2) . . ?
C35 C36 C40 120.7(2) . . ?
C32 C37 C38 109.1(3) . . ?
C39 C37 C32 112.6(2) . . ?
C39 C37 C38 110.4(3) . . ?
C36 C40 C41 109.9(2) . . ?
C36 C40 C42 113.5(2) . . ?
C42 C40 C41 110.6(2) . . ?
C52 C51 N2 117.9(2) . . ?
C52 C51 C56 124.4(2) . . ?
C56 C51 N2 117.68(19) . . ?
C51 C52 C57 122.9(2) . . ?
C53 C52 C51 116.3(2) . . ?
C53 C52 C57 120.7(2) . . ?
C54 C53 C52 121.5(2) . . ?
C53 C54 C55 120.7(2) . . ?
C54 C55 C56 120.7(2) . . ?
C51 C56 C60 122.7(2) . . ?
C55 C56 C51 116.4(2) . . ?
C55 C56 C60 120.9(2) . . ?
C52 C57 C58 112.9(3) . . ?
C52 C57 C59 109.6(3) . . ?
C59 C57 C58 108.6(3) . . ?
C61 C60 C56 110.9(2) . . ?
C62 C60 C56 113.1(2) . . ?
C62 C60 C61 109.9(2) . . ?
N3 B1 P1 116.50(18) . . ?
P1 B2 Ge1 112.17(14) . . ?
O1S S1S O2S 113.68(14) . . ?
O1S S1S O3S 115.53(14) . . ?
O1S S1S C1S 104.31(15) . . ?
O2S S1S C1S 103.45(14) . . ?
O3S S1S O2S 115.79(15) . . ?
O3S S1S C1S 101.65(15) . . ?
F1S C1S S1S 111.9(2) . . ?
F1S C1S F3S 106.3(3) . . ?
F2S C1S S1S 112.2(2) . . ?
F2S C1S F1S 107.2(3) . . ?
F2S C1S F3S 106.6(3) . . ?
F3S C1S S1S 112.2(2) . . ?

loop_
_geom_bond_atom_site_label_1
_geom_bond_atom_site_label_2
_geom_bond_distance
_geom_bond_site_symmetry_2
_geom_bond_publ_flag
Ge1 C4 2.009(2) . ?
Ge1 B2 2.051(3) . ?
P1 C11 1.835(2) . ?
P1 C21 1.832(3) . ?
P1 B1 1.969(3) . ?
P1 B2 1.937(3) . ?
N3 C1 1.486(3) . ?
N3 C2 1.483(3) . ?
N3 C3 1.495(3) . ?
N3 B1 1.609(3) . ?
N1 C4 1.356(3) . ?
N1 C5 1.380(3) . ?
N1 C31 1.449(3) . ?
N2 C4 1.350(3) . ?
N2 C6 1.386(3) . ?
N2 C51 1.456(3) . ?
C5 C6 1.348(3) . ?
C11 C12 1.388(4) . ?
C11 C16 1.389(4) . ?
C12 C13 1.392(4) . ?
C13 C14 1.371(5) . ?
C14 C15 1.374(5) . ?
C15 C16 1.388(4) . ?
C21 C22 1.393(4) . ?
C21 C26 1.387(4) . ?
C22 C23 1.391(4) . ?
C23 C24 1.373(5) . ?
C24 C25 1.360(5) . ?
C25 C26 1.404(4) . ?
C31 C32 1.394(3) . ?
C31 C36 1.393(3) . ?
C32 C33 1.398(4) . ?
C32 C37 1.520(4) . ?
C33 C34 1.378(4) . ?
C34 C35 1.380(4) . ?
C35 C36 1.390(3) . ?
C36 C40 1.521(3) . ?
C37 C38 1.539(5) . ?
C37 C39 1.517(4) . ?
C40 C41 1.526(4) . ?
C40 C42 1.526(4) . ?
C51 C52 1.395(3) . ?
C51 C56 1.399(3) . ?
C52 C53 1.391(3) . ?
C52 C57 1.515(4) . ?
C53 C54 1.373(4) . ?
C54 C55 1.387(4) . ?
C55 C56 1.395(3) . ?
C56 C60 1.517(3) . ?
C57 C58 1.523(4) . ?
C57 C59 1.521(5) . ?
C60 C61 1.516(4) . ?
C60 C62 1.515(4) . ?
S1S O1S 1.4220(19) . ?
S1S O2S 1.429(2) . ?
S1S O3S 1.427(2) . ?
S1S C1S 1.803(3) . ?
F1S C1S 1.333(4) . ?
F2S C1S 1.328(4) . ?
F3S C1S 1.334(4) . ?

loop_
_geom_torsion_atom_site_label_1
_geom_torsion_atom_site_label_2
_geom_torsion_atom_site_label_3
_geom_torsion_atom_site_label_4
_geom_torsion
_geom_torsion_site_symmetry_1
_geom_torsion_site_symmetry_2
_geom_torsion_site_symmetry_3
_geom_torsion_site_symmetry_4
_geom_torsion_publ_flag
P1 C11 C12 C13 -177.4(2) . . . . ?
P1 C11 C16 C15 177.5(2) . . . . ?
P1 C21 C22 C23 178.3(2) . . . . ?
P1 C21 C26 C25 -178.9(2) . . . . ?
N1 C5 C6 N2 0.1(3) . . . . ?
N1 C31 C32 C33 178.3(2) . . . . ?
N1 C31 C32 C37 -4.2(4) . . . . ?
N1 C31 C36 C35 -178.8(2) . . . . ?
N1 C31 C36 C40 -1.4(4) . . . . ?
N2 C51 C52 C53 -178.0(2) . . . . ?
N2 C51 C52 C57 -0.6(3) . . . . ?
N2 C51 C56 C55 178.5(2) . . . . ?
N2 C51 C56 C60 0.7(3) . . . . ?
C1 N3 B1 P1 -70.7(3) . . . . ?
C2 N3 B1 P1 53.1(3) . . . . ?
C3 N3 B1 P1 171.30(19) . . . . ?
C4 N1 C5 C6 -0.1(3) . . . . ?
C4 N1 C31 C32 103.4(3) . . . . ?
C4 N1 C31 C36 -77.0(3) . . . . ?
C4 N2 C6 C5 -0.1(3) . . . . ?
C4 N2 C51 C52 -96.6(3) . . . . ?
C4 N2 C51 C56 85.2(3) . . . . ?
C5 N1 C4 Ge1 -178.39(16) . . . . ?
C5 N1 C4 N2 0.0(2) . . . . ?
C5 N1 C31 C32 -77.5(3) . . . . ?
C5 N1 C31 C36 102.1(3) . . . . ?
C6 N2 C4 Ge1 178.45(16) . . . . ?
C6 N2 C4 N1 0.1(2) . . . . ?
C6 N2 C51 C52 84.8(3) . . . . ?
C6 N2 C51 C56 -93.3(3) . . . . ?
C11 P1 C21 C22 -73.9(2) . . . . ?
C11 P1 C21 C26 104.5(2) . . . . ?
C11 C12 C13 C14 -0.2(4) . . . . ?
C12 C11 C16 C15 -0.9(4) . . . . ?
C12 C13 C14 C15 -0.8(5) . . . . ?
C13 C14 C15 C16 0.8(4) . . . . ?
C14 C15 C16 C11 0.0(4) . . . . ?
C16 C11 C12 C13 1.0(4) . . . . ?
C21 P1 C11 C12 -109.1(2) . . . . ?
C21 P1 C11 C16 72.6(2) . . . . ?
C21 C22 C23 C24 0.6(5) . . . . ?
C22 C21 C26 C25 -0.6(4) . . . . ?
C22 C23 C24 C25 -0.5(5) . . . . ?
C23 C24 C25 C26 -0.1(5) . . . . ?
C24 C25 C26 C21 0.7(4) . . . . ?
C26 C21 C22 C23 -0.1(4) . . . . ?
C31 N1 C4 Ge1 0.8(3) . . . . ?
C31 N1 C4 N2 179.17(19) . . . . ?
C31 N1 C5 C6 -179.3(2) . . . . ?
C31 C32 C33 C34 1.2(4) . . . . ?
C31 C32 C37 C38 -109.6(3) . . . . ?
C31 C32 C37 C39 127.4(3) . . . . ?
C31 C36 C40 C41 -87.5(3) . . . . ?
C31 C36 C40 C42 148.1(2) . . . . ?
C32 C31 C36 C35 0.7(4) . . . . ?
C32 C31 C36 C40 178.2(2) . . . . ?
C32 C33 C34 C35 -0.6(5) . . . . ?
C33 C32 C37 C38 67.8(4) . . . . ?
C33 C32 C37 C39 -55.1(4) . . . . ?
C33 C34 C35 C36 0.0(5) . . . . ?
C34 C35 C36 C31 -0.1(4) . . . . ?
C34 C35 C36 C40 -177.5(3) . . . . ?
C35 C36 C40 C41 89.8(3) . . . . ?
C35 C36 C40 C42 -34.6(3) . . . . ?
C36 C31 C32 C33 -1.3(4) . . . . ?
C36 C31 C32 C37 176.2(2) . . . . ?
C37 C32 C33 C34 -176.4(3) . . . . ?
C51 N2 C4 Ge1 -0.2(3) . . . . ?
C51 N2 C4 N1 -178.63(19) . . . . ?
C51 N2 C6 C5 178.6(2) . . . . ?
C51 C52 C53 C54 -0.5(4) . . . . ?
C51 C52 C57 C58 140.1(3) . . . . ?
C51 C52 C57 C59 -98.7(3) . . . . ?
C51 C56 C60 C61 90.7(3) . . . . ?
C51 C56 C60 C62 -145.4(3) . . . . ?
C52 C51 C56 C55 0.5(3) . . . . ?
C52 C51 C56 C60 -177.3(2) . . . . ?
C52 C53 C54 C55 0.6(4) . . . . ?
C53 C52 C57 C58 -42.6(4) . . . . ?
C53 C52 C57 C59 78.7(3) . . . . ?
C53 C54 C55 C56 -0.1(4) . . . . ?
C54 C55 C56 C51 -0.4(4) . . . . ?
C54 C55 C56 C60 177.4(2) . . . . ?
C55 C56 C60 C61 -87.0(3) . . . . ?
C55 C56 C60 C62 36.9(3) . . . . ?
C56 C51 C52 C53 -0.1(4) . . . . ?
C56 C51 C52 C57 177.4(2) . . . . ?
C57 C52 C53 C54 -178.1(3) . . . . ?
B1 P1 C11 C12 140.6(2) . . . . ?
B1 P1 C11 C16 -37.8(2) . . . . ?
B1 P1 C21 C22 40.3(2) . . . . ?
B1 P1 C21 C26 -141.4(2) . . . . ?
B2 P1 C11 C12 9.4(2) . . . . ?
B2 P1 C11 C16 -168.9(2) . . . . ?
B2 P1 C21 C22 169.9(2) . . . . ?
B2 P1 C21 C26 -11.8(2) . . . . ?
O1S S1S C1S F1S 56.8(3) . . . . ?
O1S S1S C1S F2S -63.9(3) . . . . ?
O1S S1S C1S F3S 176.1(2) . . . . ?
O2S S1S C1S F1S -62.4(3) . . . . ?
O2S S1S C1S F2S 177.0(2) . . . . ?
O2S S1S C1S F3S 57.0(3) . . . . ?
O3S S1S C1S F1S 177.2(2) . . . . ?
O3S S1S C1S F2S 56.6(3) . . . . ?
O3S S1S C1S F3S -63.4(2) . . . . ?
